data_1517194
loop_
_publ_author_name
'Zhao, Depeng'
'Fa\~nan\'as-Mastral, Mart\'in'
'Chang, Mu-Chieh'
'Otten, Edwin'
'Feringa, Ben L.'

_publ_section_title
;
 Asymmetric synthesis of N,O-heterocycles via enantioselective
 iridium-catalysed intramolecular allylic amidation
;
_journal_issue 11
_journal_name_full 'Chem. Sci.'
_journal_page_first 4216
_journal_paper_doi 10.1039/C4SC01940G
_journal_volume 5
_journal_year 2014
_chemical_absolute_configuration sys
_chemical_formula_sum 'C17 H17 N O'
_chemical_formula_weight 251.32
_chemical_name_systematic
; 
 ? 
;
_space_group_IT_number 19
_symmetry_cell_setting orthorhombic
_symmetry_space_group_name_Hall 'P 2ac 2ab'
_symmetry_space_group_name_H-M 'P 21 21 21'
_atom_sites_solution_hydrogens geom
_atom_sites_solution_primary direct
_atom_sites_solution_secondary difmap
_audit_creation_method SHELXL-97
_cell_angle_alpha 90.00
_cell_angle_beta 90.00
_cell_angle_gamma 90.00
_cell_formula_units_Z 4
_cell_length_a 8.2349(3)
_cell_length_b 12.5658(4)
_cell_length_c 12.9900(5)
_cell_measurement_temperature 100(2)
_cell_volume 1344.18(8)
_computing_structure_refinement 'SHELXL-97 (Sheldrick, 2008)'
_computing_structure_solution 'SHELXS-97 (Sheldrick, 2008)'
_diffrn_ambient_temperature 100(2)
_diffrn_measured_fraction_theta_full 0.997
_diffrn_measured_fraction_theta_max 0.997
_diffrn_radiation_monochromator graphite
_diffrn_radiation_source 'fine-focus sealed tube'
_diffrn_radiation_type MoK\a
_diffrn_radiation_wavelength 0.71073
_diffrn_reflns_av_R_equivalents 0.0321
_diffrn_reflns_av_sigmaI/netI 0.0112
_diffrn_reflns_limit_h_max 10
_diffrn_reflns_limit_h_min -10
_diffrn_reflns_limit_k_max 16
_diffrn_reflns_limit_k_min -16
_diffrn_reflns_limit_l_max 16
_diffrn_reflns_limit_l_min -16
_diffrn_reflns_number 55490
_diffrn_reflns_theta_full 27.19
_diffrn_reflns_theta_max 27.19
_diffrn_reflns_theta_min 2.93
_exptl_absorpt_coefficient_mu 0.077
_exptl_absorpt_correction_T_max 0.9977
_exptl_absorpt_correction_T_min 0.9796
_exptl_absorpt_correction_type multi-scan
_exptl_absorpt_process_details SADABS
_exptl_crystal_density_diffrn 1.242
_exptl_crystal_density_method 'not measured'
_exptl_crystal_F_000 536
_exptl_crystal_size_max 0.27
_exptl_crystal_size_mid 0.10
_exptl_crystal_size_min 0.03
_refine_diff_density_max 0.291
_refine_diff_density_min -0.297
_refine_diff_density_rms 0.041
_refine_ls_abs_structure_details 'Flack H D (1983), Acta Cryst. A39, 876-881'
_refine_ls_extinction_method none
_refine_ls_goodness_of_fit_ref 1.090
_refine_ls_hydrogen_treatment constr
_refine_ls_matrix_type full
_refine_ls_number_parameters 173
_refine_ls_number_reflns 2992
_refine_ls_number_restraints 0
_refine_ls_restrained_S_all 1.090
_refine_ls_R_factor_all 0.0347
_refine_ls_R_factor_gt 0.0325
_refine_ls_shift/su_max 0.001
_refine_ls_shift/su_mean 0.000
_refine_ls_structure_factor_coef Fsqd
_refine_ls_weighting_details 'calc w=1/[\s^2^(Fo^2^)+(0.0414P)^2^+0.3646P] where P=(Fo^2^+2Fc^2^)/3'
_refine_ls_weighting_scheme calc
_refine_ls_wR_factor_gt 0.0820
_refine_ls_wR_factor_ref 0.0836
_reflns_number_gt 2861
_reflns_number_total 2992
_reflns_threshold_expression >2sigma(I)
_cod_data_source_file c4sc01940g2.cif
_cod_data_source_block mo_molan114_0m
_cod_depositor_comments 'Adding full bibliography for 1517194--1517195.cif.'
_cod_original_sg_symbol_H-M P212121
_cod_database_code 1517194

loop_
_symmetry_equiv_pos_as_xyz
'x, y, z'
'-x+1/2, -y, z+1/2'
'-x, y+1/2, -z+1/2'
'x+1/2, -y+1/2, -z'

loop_
_atom_site_label
_atom_site_type_symbol
_atom_site_fract_x
_atom_site_fract_y
_atom_site_fract_z
_atom_site_U_iso_or_equiv
_atom_site_adp_type
_atom_site_occupancy
_atom_site_symmetry_multiplicity
_atom_site_calc_flag
_atom_site_refinement_flags
C9 C 0.37360(14) 0.29246(10) 0.21376(9) 0.0161(2) Uani 1 1 d .
C1 C 0.11188(14) 0.31750(10) 0.40750(10) 0.0158(2) Uani 1 1 d .
C7 C 0.18916(15) 0.29845(10) 0.19977(9) 0.0157(2) Uani 1 1 d .
C11 C 0.62231(17) 0.19275(12) 0.19114(11) 0.0259(3) Uani 1 1 d .
H11 H 0.6761 0.1293 0.1708 0.031 Uiso 1 1 calc R
C8 C 0.14473(15) 0.20837(9) 0.36093(9) 0.0159(2) Uani 1 1 d .
H8 H 0.2599 0.1873 0.3743 0.019 Uiso 1 1 calc R
C2 C 0.09396(16) 0.32997(10) 0.51345(10) 0.0197(3) Uani 1 1 d .
H2 H 0.1087 0.2703 0.5574 0.024 Uiso 1 1 calc R
C16 C 0.03232(17) 0.12703(10) 0.40573(10) 0.0202(3) Uani 1 1 d .
H16 H -0.0800 0.1325 0.3900 0.024 Uiso 1 1 calc R
C3 C 0.05502(17) 0.42793(11) 0.55582(10) 0.0226(3) Uani 1 1 d .
H3 H 0.0459 0.4358 0.6283 0.027 Uiso 1 1 calc R
C15 C 0.14435(16) 0.28695(11) 0.08656(9) 0.0204(3) Uani 1 1 d .
H15A H 0.1887 0.2201 0.0598 0.031 Uiso 1 1 calc R
H15B H 0.1896 0.3468 0.0476 0.031 Uiso 1 1 calc R
H15C H 0.0259 0.2866 0.0794 0.031 Uiso 1 1 calc R
C5 C 0.04723(16) 0.50439(10) 0.38574(10) 0.0179(3) Uani 1 1 d .
H5 H 0.0283 0.5637 0.3420 0.021 Uiso 1 1 calc R
C14 C 0.46387(16) 0.37711(10) 0.25131(10) 0.0193(3) Uani 1 1 d .
H14 H 0.4104 0.4404 0.2727 0.023 Uiso 1 1 calc R
C4 C 0.02931(16) 0.51482(10) 0.49114(10) 0.0206(3) Uani 1 1 d .
H4 H -0.0007 0.5816 0.5196 0.025 Uiso 1 1 calc R
C6 C 0.09332(14) 0.40644(10) 0.34361(9) 0.0155(2) Uani 1 1 d .
C10 C 0.45401(16) 0.19951(10) 0.18445(10) 0.0211(3) Uani 1 1 d .
H10 H 0.3934 0.1405 0.1598 0.025 Uiso 1 1 calc R
C13 C 0.63269(16) 0.37007(12) 0.25786(11) 0.0250(3) Uani 1 1 d .
H13 H 0.6936 0.4286 0.2834 0.030 Uiso 1 1 calc R
C12 C 0.71167(16) 0.27827(13) 0.22733(11) 0.0267(3) Uani 1 1 d .
H12 H 0.8267 0.2739 0.2312 0.032 Uiso 1 1 calc R
C17 C 0.0799(2) 0.04818(11) 0.46577(11) 0.0288(3) Uani 1 1 d .
H17A H 0.1914 0.0406 0.4829 0.035 Uiso 1 1 calc R
H17B H 0.0025 -0.0010 0.4919 0.035 Uiso 1 1 calc R
O1 O 0.11433(10) 0.20958(7) 0.25161(6) 0.01666(19) Uani 1 1 d .
N1 N 0.12349(13) 0.39702(9) 0.23836(8) 0.0179(2) Uani 1 1 d .
H1 H 0.1028 0.4502 0.1963 0.022 Uiso 1 1 calc R

loop_
_atom_site_aniso_label
_atom_site_aniso_U_11
_atom_site_aniso_U_22
_atom_site_aniso_U_33
_atom_site_aniso_U_23
_atom_site_aniso_U_13
_atom_site_aniso_U_12
C9 0.0146(6) 0.0212(6) 0.0126(5) 0.0046(4) 0.0015(4) 0.0005(5)
C1 0.0123(5) 0.0171(6) 0.0180(6) 0.0006(5) -0.0011(5) -0.0012(5)
C7 0.0144(5) 0.0181(6) 0.0145(5) 0.0018(5) 0.0012(4) -0.0004(5)
C11 0.0217(6) 0.0307(7) 0.0252(7) 0.0077(6) 0.0075(5) 0.0097(6)
C8 0.0153(5) 0.0173(6) 0.0150(5) 0.0008(5) -0.0003(4) -0.0001(5)
C2 0.0219(6) 0.0194(6) 0.0178(6) 0.0036(5) -0.0025(5) -0.0027(5)
C16 0.0215(6) 0.0195(6) 0.0197(6) -0.0019(5) 0.0018(5) -0.0046(5)
C3 0.0279(7) 0.0241(6) 0.0159(6) -0.0012(5) 0.0001(5) -0.0036(6)
C15 0.0187(6) 0.0272(7) 0.0152(6) 0.0001(5) -0.0008(5) 0.0002(5)
C5 0.0149(6) 0.0174(6) 0.0212(6) 0.0035(5) -0.0011(5) -0.0012(5)
C14 0.0188(6) 0.0220(6) 0.0171(6) 0.0039(5) 0.0005(5) -0.0012(5)
C4 0.0207(6) 0.0184(6) 0.0228(6) -0.0038(5) 0.0003(5) -0.0008(5)
C6 0.0109(5) 0.0193(6) 0.0162(6) 0.0019(5) -0.0005(4) -0.0019(4)
C10 0.0209(6) 0.0208(6) 0.0217(6) 0.0017(5) 0.0032(5) 0.0008(5)
C13 0.0194(6) 0.0333(7) 0.0224(7) 0.0053(6) -0.0019(6) -0.0075(5)
C12 0.0139(6) 0.0428(9) 0.0235(7) 0.0123(6) 0.0017(5) 0.0016(6)
C17 0.0389(8) 0.0224(7) 0.0250(7) 0.0054(6) -0.0016(6) -0.0090(6)
O1 0.0165(4) 0.0188(4) 0.0147(4) 0.0005(3) -0.0001(3) -0.0032(3)
N1 0.0190(5) 0.0191(5) 0.0156(5) 0.0046(4) 0.0006(4) 0.0050(4)

loop_
_atom_type_symbol
_atom_type_description
_atom_type_scat_dispersion_real
_atom_type_scat_dispersion_imag
_atom_type_scat_source
C C 0.0033 0.0016 'International Tables Vol C Tables 4.2.6.8 and 6.1.1.4'
H H 0.0000 0.0000 'International Tables Vol C Tables 4.2.6.8 and 6.1.1.4'
N N 0.0061 0.0033 'International Tables Vol C Tables 4.2.6.8 and 6.1.1.4'
O O 0.0106 0.0060 'International Tables Vol C Tables 4.2.6.8 and 6.1.1.4'

loop_
_geom_angle_atom_site_label_1
_geom_angle_atom_site_label_2
_geom_angle_atom_site_label_3
_geom_angle
C14 C9 C10 118.93(11)
C14 C9 C7 122.39(12)
C10 C9 C7 118.64(11)
C2 C1 C6 118.95(11)
C2 C1 C8 120.84(11)
C6 C1 C8 120.16(11)
N1 C7 O1 110.04(9)
N1 C7 C15 109.04(10)
O1 C7 C15 105.89(10)
N1 C7 C9 111.91(10)
O1 C7 C9 109.29(10)
C15 C7 C9 110.50(10)
C12 C11 C10 120.21(13)
O1 C8 C16 106.43(10)
O1 C8 C1 110.54(9)
C16 C8 C1 110.52(10)
C3 C2 C1 121.12(12)
C17 C16 C8 123.97(13)
C2 C3 C4 119.43(12)
C4 C5 C6 119.95(11)
C9 C14 C13 120.45(13)
C5 C4 C3 120.41(12)
N1 C6 C5 120.42(11)
N1 C6 C1 119.59(11)
C5 C6 C1 119.98(11)
C11 C10 C9 120.45(13)
C12 C13 C14 120.27(13)
C13 C12 C11 119.67(12)
C8 O1 C7 113.19(9)
C6 N1 C7 118.73(10)

loop_
_geom_bond_atom_site_label_1
_geom_bond_atom_site_label_2
_geom_bond_distance
C9 C14 1.3864(18)
C9 C10 1.3955(18)
C9 C7 1.5315(16)
C1 C2 1.3929(18)
C1 C6 1.4005(17)
C1 C8 1.5230(17)
C7 N1 1.4414(16)
C7 O1 1.4423(14)
C7 C15 1.5231(16)
C11 C12 1.385(2)
C11 C10 1.3913(18)
C8 O1 1.4420(14)
C8 C16 1.4967(17)
C2 C3 1.3860(18)
C16 C17 1.3204(19)
C3 C4 1.3939(18)
C5 C4 1.3833(18)
C5 C6 1.3995(17)
C14 C13 1.3957(18)
C6 N1 1.3947(15)
C13 C12 1.382(2)
